data_2230546
loop_
_publ_author_name
'Durkaya, Figen'
'Dege, Necmi'
'Demirta\,s, G\"une\,s'
'U\,car, Ibrahim'

_publ_section_title
;
 Aqua(di-2-pyridylamine-\k^2^<i>N</i>^2^,<i>N</i>^2'^)(pyridine-2,6-dicarboxylato-\k^3^<i>O</i>^2^,<i>N</i>,<i>O</i>^6^)zinc
 monohydrate
;
_journal_coeditor_code ZJ2009
_journal_issue 6
_journal_name_full 'Acta Crystallographica Section E'
_journal_page_first m687
_journal_paper_doi 10.1107/S1600536811015571
_journal_volume 67
_journal_year 2011
_chemical_formula_iupac '[Zn (C7 H3 N O4) (C10 H9 N3) (H2 O)], H2 O'
_chemical_formula_moiety 'C17 H14 N4 O5 Zn, H2 O'
_chemical_formula_sum 'C17 H16 N4 O6 Zn'
_chemical_formula_weight 437.71
_chemical_name_systematic
;Aqua(di-2-pyridylamine-\k^2^<i>N</i>^2^,<i>N</i>^2'^)(pyridine-2,6-
dicarboxylato-\k^3^<i>O</i>^2^,<i>N</i>,<i>O</i>^6^)zinc monohydrate
;
_space_group_IT_number 2
_symmetry_cell_setting triclinic
_symmetry_space_group_name_Hall '-P 1'
_symmetry_space_group_name_H-M 'P -1'
_atom_sites_solution_hydrogens geom
_atom_sites_solution_primary direct
_atom_sites_solution_secondary difmap
_audit_creation_method SHELXL-97
_cell_angle_alpha 96.109(6)
_cell_angle_beta 96.404(6)
_cell_angle_gamma 107.381(6)
_cell_formula_units_Z 2
_cell_length_a 6.8349(5)
_cell_length_b 11.1246(8)
_cell_length_c 12.1910(9)
_cell_measurement_reflns_used 18443
_cell_measurement_temperature 296
_cell_measurement_theta_max 27.41
_cell_measurement_theta_min 2.38
_cell_volume 869.51(12)
_computing_cell_refinement 'X-AREA (Stoe & Cie, 2002)'
_computing_data_collection 'X-AREA (Stoe & Cie, 2002)'
_computing_data_reduction 'X-RED32 (Stoe & Cie, 2002)'
_computing_molecular_graphics 'ORTEP-3 for Windows (Farrugia, 1997)'
_computing_publication_material 'WinGX (Farrugia, 1999) and PLATON (Spek, 2009)'
_computing_structure_refinement 'SHELXL97 (Sheldrick, 2008)'
_computing_structure_solution 'SHELXS97 (Sheldrick, 2008)'
_diffrn_ambient_temperature 296
_diffrn_measured_fraction_theta_full 0.994
_diffrn_measured_fraction_theta_max 0.994
_diffrn_measurement_device_type 'Stoe IPDS 2'
_diffrn_measurement_method 'w-scan rotation'
_diffrn_radiation_monochromator graphite
_diffrn_radiation_source 'fine-focus sealed tube'
_diffrn_radiation_type MoK\a
_diffrn_radiation_wavelength 0.71073
_diffrn_reflns_av_R_equivalents 0.0187
_diffrn_reflns_av_sigmaI/netI 0.0180
_diffrn_reflns_limit_h_max 8
_diffrn_reflns_limit_h_min -8
_diffrn_reflns_limit_k_max 13
_diffrn_reflns_limit_k_min -13
_diffrn_reflns_limit_l_max 15
_diffrn_reflns_limit_l_min -15
_diffrn_reflns_number 7786
_diffrn_reflns_theta_full 26.00
_diffrn_reflns_theta_max 26.00
_diffrn_reflns_theta_min 2.38
_exptl_absorpt_coefficient_mu 1.458
_exptl_absorpt_correction_T_max 0.8328
_exptl_absorpt_correction_T_min 0.5979
_exptl_absorpt_correction_type integration
_exptl_absorpt_process_details '(X-RED32; Stoe & Cie, 2002)'
_exptl_crystal_colour colorless
_exptl_crystal_density_diffrn 1.672
_exptl_crystal_density_method 'not measured'
_exptl_crystal_description prism
_exptl_crystal_F_000 448
_exptl_crystal_size_max 0.440
_exptl_crystal_size_mid 0.273
_exptl_crystal_size_min 0.130
_refine_diff_density_max 0.362
_refine_diff_density_min -0.506
_refine_ls_extinction_method none
_refine_ls_goodness_of_fit_ref 1.045
_refine_ls_hydrogen_treatment mixed
_refine_ls_matrix_type full
_refine_ls_number_parameters 315
_refine_ls_number_reflns 3398
_refine_ls_number_restraints 3
_refine_ls_restrained_S_all 1.062
_refine_ls_R_factor_all 0.0322
_refine_ls_R_factor_gt 0.0278
_refine_ls_shift/su_max 0.001
_refine_ls_shift/su_mean 0.000
_refine_ls_structure_factor_coef Fsqd
_refine_ls_weighting_details 'calc w=1/[\s^2^(Fo^2^)+(0.0354P)^2^+0.4854P] where P=(Fo^2^+2Fc^2^)/3'
_refine_ls_weighting_scheme calc
_refine_ls_wR_factor_gt 0.0689
_refine_ls_wR_factor_ref 0.0708
_reflns_number_gt 3093
_reflns_number_total 3398
_reflns_threshold_expression I>2\s(I)
_cod_data_source_file zj2009.cif
_cod_data_source_block I
_cod_original_cell_volume 869.51(11)
_cod_database_code 2230546
_cod_database_fobs_code 2230546

loop_
_symmetry_equiv_pos_as_xyz
'x, y, z'
'-x, -y, -z'

loop_
_atom_site_type_symbol
_atom_site_label
_atom_site_fract_x
_atom_site_fract_y
_atom_site_fract_z
_atom_site_U_iso_or_equiv
_atom_site_adp_type
_atom_site_calc_flag
_atom_site_refinement_flags
_atom_site_occupancy
_atom_site_symmetry_multiplicity
_atom_site_disorder_assembly
_atom_site_disorder_group
C C1 0.8321(4) 0.6257(2) 0.2034(2) 0.0405(5) Uani d . 1 1 . .
C C2 0.9281(4) 0.7536(2) 0.2147(2) 0.0457(5) Uani d . 1 1 . .
C C3 1.0007(4) 0.8203(2) 0.3211(2) 0.0448(5) Uani d . 1 1 . .
C C4 0.9665(3) 0.7576(2) 0.4108(2) 0.0384(5) Uani d . 1 1 . .
C C5 0.8625(3) 0.62585(18) 0.39379(17) 0.0305(4) Uani d . 1 1 . .
C C6 0.7053(3) 0.45086(19) 0.50443(17) 0.0301(4) Uani d . 1 1 . .
C C7 0.6890(3) 0.4313(2) 0.61532(19) 0.0371(5) Uani d . 1 1 . .
C C8 0.5781(4) 0.3143(2) 0.6365(2) 0.0428(5) Uani d . 1 1 . .
C C9 0.4779(4) 0.2187(2) 0.5475(2) 0.0457(5) Uani d . 1 1 . .
C C10 0.4947(4) 0.2455(2) 0.4423(2) 0.0421(5) Uani d . 1 1 . .
C C11 0.8865(3) 0.1646(2) 0.28574(18) 0.0373(5) Uani d . 1 1 . .
C C12 0.6742(3) 0.10009(19) 0.21539(17) 0.0318(4) Uani d . 1 1 . .
C C13 0.5899(4) -0.0290(2) 0.1784(2) 0.0404(5) Uani d . 1 1 . .
C C14 0.3928(4) -0.0736(2) 0.1172(2) 0.0451(6) Uani d . 1 1 . .
C C15 0.2853(3) 0.0102(2) 0.0934(2) 0.0400(5) Uani d . 1 1 . .
C C16 0.3784(3) 0.13814(19) 0.13253(16) 0.0315(4) Uani d . 1 1 . .
C C17 0.2853(3) 0.2443(2) 0.11450(17) 0.0353(4) Uani d . 1 1 . .
N N1 0.6108(3) 0.35941(16) 0.41824(15) 0.0340(4) Uani d . 1 1 . .
N N2 0.8254(3) 0.56958(17) 0.48748(16) 0.0328(4) Uani d . 1 1 . .
N N3 0.8026(3) 0.55946(16) 0.29092(14) 0.0319(4) Uani d . 1 1 . .
N N4 0.5679(3) 0.17928(15) 0.19219(14) 0.0301(3) Uani d . 1 1 . .
O O1 0.4027(2) 0.35555(15) 0.15426(14) 0.0452(4) Uani d . 1 1 . .
O O2 0.1071(2) 0.21538(16) 0.06327(14) 0.0456(4) Uani d . 1 1 . .
O O3 0.9333(2) 0.28411(14) 0.31253(12) 0.0360(3) Uani d . 1 1 . .
O O4 0.9925(3) 0.09778(17) 0.31240(19) 0.0629(6) Uani d . 1 1 . .
O O5 0.8755(3) 0.38070(19) 0.10477(16) 0.0480(4) Uani d . 1 1 . .
O O6 0.7196(4) 0.4353(2) -0.0951(2) 0.0736(6) Uani d D 1 1 . .
Zn Zn1 0.69556(4) 0.36631(2) 0.25541(2) 0.03462(9) Uani d . 1 1 . .
H H6A 0.598(3) 0.411(2) -0.062(2) 0.052 Uiso d D 1 1 . .
H H6B 0.727(4) 0.5068(19) -0.118(2) 0.052 Uiso d D 1 1 . .
H H1 0.788(4) 0.577(3) 0.131(2) 0.046(7) Uiso d . 1 1 . .
H H2 0.937(4) 0.790(3) 0.149(2) 0.054(8) Uiso d . 1 1 . .
H H3 1.064(4) 0.901(3) 0.331(2) 0.051(8) Uiso d . 1 1 . .
H H4 1.005(4) 0.797(2) 0.483(2) 0.039(6) Uiso d . 1 1 . .
H H5 0.881(4) 0.612(2) 0.540(2) 0.032(6) Uiso d . 1 1 . .
H H5A 0.941(5) 0.329(3) 0.094(3) 0.060(9) Uiso d . 1 1 . .
H H5B 0.818(6) 0.384(3) 0.043(3) 0.077(11) Uiso d . 1 1 . .
H H7 0.754(4) 0.499(3) 0.672(2) 0.045(7) Uiso d . 1 1 . .
H H8 0.567(4) 0.299(3) 0.709(2) 0.046(7) Uiso d . 1 1 . .
H H9 0.391(5) 0.139(3) 0.558(2) 0.059(8) Uiso d . 1 1 . .
H H10 0.427(4) 0.185(3) 0.380(2) 0.047(7) Uiso d . 1 1 . .
H H13 0.661(4) -0.083(3) 0.195(2) 0.052(8) Uiso d . 1 1 . .
H H14 0.336(4) -0.159(3) 0.092(2) 0.053(8) Uiso d . 1 1 . .
H H15 0.160(5) -0.016(3) 0.055(2) 0.058(8) Uiso d . 1 1 . .

loop_
_atom_site_aniso_label
_atom_site_aniso_U_11
_atom_site_aniso_U_22
_atom_site_aniso_U_33
_atom_site_aniso_U_12
_atom_site_aniso_U_13
_atom_site_aniso_U_23
C1 0.0449(12) 0.0410(12) 0.0389(12) 0.0179(10) 0.0067(9) 0.0071(10)
C2 0.0487(13) 0.0418(13) 0.0538(14) 0.0191(11) 0.0142(11) 0.0175(11)
C3 0.0397(12) 0.0277(11) 0.0670(16) 0.0088(9) 0.0094(11) 0.0105(11)
C4 0.0347(11) 0.0291(10) 0.0480(13) 0.0097(8) -0.0003(9) -0.0016(9)
C5 0.0232(9) 0.0277(10) 0.0405(11) 0.0108(7) -0.0005(8) 0.0015(8)
C6 0.0235(9) 0.0304(10) 0.0367(10) 0.0116(8) -0.0002(8) 0.0020(8)
C7 0.0329(10) 0.0413(12) 0.0373(11) 0.0142(9) 0.0016(9) 0.0032(9)
C8 0.0398(12) 0.0497(14) 0.0442(13) 0.0184(10) 0.0102(10) 0.0136(11)
C9 0.0403(12) 0.0372(12) 0.0614(15) 0.0101(10) 0.0162(11) 0.0119(11)
C10 0.0381(12) 0.0329(11) 0.0493(13) 0.0046(9) 0.0074(10) -0.0011(10)
C11 0.0351(11) 0.0342(11) 0.0404(11) 0.0128(9) -0.0054(9) 0.0014(9)
C12 0.0320(10) 0.0295(10) 0.0327(10) 0.0106(8) 0.0003(8) 0.0011(8)
C13 0.0405(12) 0.0298(11) 0.0490(13) 0.0121(9) 0.0000(10) 0.0024(9)
C14 0.0428(12) 0.0269(11) 0.0560(14) 0.0028(9) 0.0006(11) -0.0049(10)
C15 0.0304(11) 0.0361(11) 0.0440(12) 0.0029(9) -0.0040(9) -0.0027(9)
C16 0.0277(9) 0.0326(10) 0.0299(10) 0.0064(8) -0.0008(8) 0.0002(8)
C17 0.0310(10) 0.0376(11) 0.0344(10) 0.0106(9) -0.0033(8) 0.0009(9)
N1 0.0306(8) 0.0285(8) 0.0397(9) 0.0070(7) 0.0025(7) 0.0006(7)
N2 0.0327(9) 0.0276(9) 0.0322(9) 0.0067(7) -0.0051(7) -0.0022(7)
N3 0.0318(8) 0.0286(8) 0.0350(9) 0.0106(7) 0.0016(7) 0.0031(7)
N4 0.0294(8) 0.0277(8) 0.0300(8) 0.0078(7) -0.0021(6) -0.0001(7)
O1 0.0388(8) 0.0328(8) 0.0579(10) 0.0125(7) -0.0144(7) -0.0006(7)
O2 0.0343(8) 0.0477(9) 0.0491(9) 0.0145(7) -0.0125(7) -0.0026(7)
O3 0.0324(7) 0.0308(7) 0.0396(8) 0.0092(6) -0.0078(6) -0.0010(6)
O4 0.0539(11) 0.0424(10) 0.0875(14) 0.0246(8) -0.0250(10) -0.0019(9)
O5 0.0541(10) 0.0532(11) 0.0450(10) 0.0274(9) 0.0081(8) 0.0114(8)
O6 0.0919(17) 0.0610(13) 0.0670(14) 0.0290(12) -0.0116(12) 0.0154(11)
Zn1 0.03612(14) 0.02497(13) 0.03752(15) 0.00839(9) -0.00719(10) -0.00130(9)

loop_
_atom_type_symbol
_atom_type_description
_atom_type_scat_dispersion_real
_atom_type_scat_dispersion_imag
_atom_type_scat_source
C C 0.0033 0.0016 'International Tables Vol C Tables 4.2.6.8 and 6.1.1.4'
H H 0.0000 0.0000 'International Tables Vol C Tables 4.2.6.8 and 6.1.1.4'
N N 0.0061 0.0033 'International Tables Vol C Tables 4.2.6.8 and 6.1.1.4'
O O 0.0106 0.0060 'International Tables Vol C Tables 4.2.6.8 and 6.1.1.4'
Zn Zn 0.2839 1.4301 'International Tables Vol C Tables 4.2.6.8 and 6.1.1.4'

loop_
_geom_angle_atom_site_label_1
_geom_angle_atom_site_label_2
_geom_angle_atom_site_label_3
_geom_angle_site_symmetry_1
_geom_angle_site_symmetry_3
_geom_angle
_geom_angle_publ_flag
N3 C1 C2 . . 123.8(2) ?
N3 C1 H1 . . 116.2(16) ?
C2 C1 H1 . . 119.9(16) ?
C1 C2 C3 . . 118.3(2) ?
C1 C2 H2 . . 116.5(18) ?
C3 C2 H2 . . 125.2(18) ?
C4 C3 C2 . . 119.4(2) ?
C4 C3 H3 . . 120.3(19) ?
C2 C3 H3 . . 120.4(19) ?
C3 C4 C5 . . 119.7(2) ?
C3 C4 H4 . . 123.9(16) ?
C5 C4 H4 . . 116.5(16) ?
N3 C5 N2 . . 122.07(18) ?
N3 C5 C4 . . 121.2(2) ?
N2 C5 C4 . . 116.70(19) ?
N1 C6 N2 . . 120.82(19) ?
N1 C6 C7 . . 122.11(19) ?
N2 C6 C7 . . 117.06(18) ?
C8 C7 C6 . . 119.2(2) ?
C8 C7 H7 . . 122.3(16) ?
C6 C7 H7 . . 118.4(16) ?
C7 C8 C9 . . 119.1(2) ?
C7 C8 H8 . . 120.6(17) ?
C9 C8 H8 . . 120.2(17) ?
C10 C9 C8 . . 118.5(2) ?
C10 C9 H9 . . 119.6(18) ?
C8 C9 H9 . . 121.8(18) ?
C9 C10 N1 . . 123.9(2) ?
C9 C10 H10 . . 121.3(17) ?
N1 C10 H10 . . 114.8(17) ?
O4 C11 O3 . . 126.5(2) ?
O4 C11 C12 . . 118.25(19) ?
O3 C11 C12 . . 115.21(18) ?
N4 C12 C13 . . 120.53(18) ?
N4 C12 C11 . . 114.27(17) ?
C13 C12 C11 . . 125.19(19) ?
C12 C13 C14 . . 118.4(2) ?
C12 C13 H13 . . 120.5(18) ?
C14 C13 H13 . . 121.1(18) ?
C15 C14 C13 . . 120.2(2) ?
C15 C14 H14 . . 120.7(18) ?
C13 C14 H14 . . 119.1(18) ?
C16 C15 C14 . . 118.5(2) ?
C16 C15 H15 . . 120(2) ?
C14 C15 H15 . . 121.7(19) ?
N4 C16 C15 . . 120.37(19) ?
N4 C16 C17 . . 113.52(17) ?
C15 C16 C17 . . 126.11(18) ?
O2 C17 O1 . . 126.4(2) ?
O2 C17 C16 . . 118.48(19) ?
O1 C17 C16 . . 115.11(17) ?
C6 N1 C10 . . 117.04(19) ?
C6 N1 Zn1 . . 122.80(14) ?
C10 N1 Zn1 . . 118.08(15) ?
C5 N2 C6 . . 133.38(18) ?
C5 N2 H5 . . 113.4(19) ?
C6 N2 H5 . . 113.2(19) ?
C5 N3 C1 . . 117.46(18) ?
C5 N3 Zn1 . . 125.03(14) ?
C1 N3 Zn1 . . 117.26(15) ?
C12 N4 C16 . . 121.92(17) ?
C12 N4 Zn1 . . 118.39(13) ?
C16 N4 Zn1 . . 119.64(14) ?
C17 O1 Zn1 . . 115.49(13) ?
C11 O3 Zn1 . . 115.28(12) ?
Zn1 O5 H5A . . 117(2) ?
Zn1 O5 H5B . . 120(3) ?
H5A O5 H5B . . 106(3) ?
H6A O6 H6B . . 107(2) ?
N4 Zn1 N3 . . 169.48(7) ?
N4 Zn1 N1 . . 98.90(7) ?
N3 Zn1 N1 . . 89.01(7) ?
N4 Zn1 O3 . . 76.80(6) ?
N3 Zn1 O3 . . 110.79(6) ?
N1 Zn1 O3 . . 86.62(6) ?
N4 Zn1 O1 . . 75.75(6) ?
N3 Zn1 O1 . . 95.92(6) ?
N1 Zn1 O1 . . 101.92(7) ?
O3 Zn1 O1 . . 152.19(6) ?
N4 Zn1 O5 . . 85.73(7) ?
N3 Zn1 O5 . . 88.44(7) ?
N1 Zn1 O5 . . 164.45(7) ?
O3 Zn1 O5 . . 79.96(7) ?
O1 Zn1 O5 . . 93.61(7) ?

loop_
_geom_bond_atom_site_label_1
_geom_bond_atom_site_label_2
_geom_bond_site_symmetry_2
_geom_bond_distance
_geom_bond_publ_flag
C1 N3 . 1.360(3) ?
C1 C2 . 1.362(3) ?
C1 H1 . 0.95(3) ?
C2 C3 . 1.382(4) ?
C2 H2 . 0.94(3) ?
C3 C4 . 1.363(4) ?
C3 H3 . 0.86(3) ?
C4 C5 . 1.406(3) ?
C4 H4 . 0.92(3) ?
C5 N3 . 1.339(3) ?
C5 N2 . 1.372(3) ?
C6 N1 . 1.336(3) ?
C6 N2 . 1.382(3) ?
C6 C7 . 1.403(3) ?
C7 C8 . 1.364(3) ?
C7 H7 . 0.93(3) ?
C8 C9 . 1.389(4) ?
C8 H8 . 0.93(3) ?
C9 C10 . 1.357(4) ?
C9 H9 . 0.94(3) ?
C10 N1 . 1.361(3) ?
C10 H10 . 0.93(3) ?
C11 O4 . 1.226(3) ?
C11 O3 . 1.268(3) ?
C11 C12 . 1.525(3) ?
C12 N4 . 1.332(3) ?
C12 C13 . 1.381(3) ?
C13 C14 . 1.384(3) ?
C13 H13 . 0.90(3) ?
C14 C15 . 1.383(3) ?
C14 H14 . 0.91(3) ?
C15 C16 . 1.380(3) ?
C15 H15 . 0.88(3) ?
C16 N4 . 1.334(2) ?
C16 C17 . 1.523(3) ?
C17 O2 . 1.237(2) ?
C17 O1 . 1.266(3) ?
N1 Zn1 . 2.1318(18) ?
N2 H5 . 0.75(3) ?
N3 Zn1 . 2.0327(17) ?
N4 Zn1 . 2.0269(16) ?
O1 Zn1 . 2.1947(15) ?
O3 Zn1 . 2.1755(14) ?
O5 Zn1 . 2.3148(19) ?
O5 H5A . 0.83(4) ?
O5 H5B . 0.82(4) ?
O6 H6A . 0.944(16) ?
O6 H6B . 0.860(17) ?

loop_
_geom_hbond_atom_site_label_D
_geom_hbond_atom_site_label_H
_geom_hbond_atom_site_label_A
_geom_hbond_site_symmetry_A
_geom_hbond_distance_DH
_geom_hbond_distance_HA
_geom_hbond_distance_DA
_geom_hbond_angle_DHA
C10 H10 N4 . 0.93(3) 2.59(3) 3.189(3) 123(2)
O5 H5B O6 . 0.82(4) 1.95(4) 2.750(3) 166(4)
N2 H5 O3 2_766 0.75(3) 2.08(3) 2.823(2) 172(3)
O6 H6B O1 2_665 0.860(17) 2.05(2) 2.832(3) 151(2)
O5 H5A O2 1_655 0.83(4) 1.97(4) 2.804(3) 176(3)
C2 H2 O2 2_665 0.94(3) 2.56(3) 3.432(3) 155(2)
C3 H3 O4 1_565 0.86(3) 2.41(3) 3.117(3) 140(2)
C15 H15 O2 2 0.88(3) 2.57(3) 3.309(3) 142(2)

loop_
_geom_torsion_atom_site_label_1
_geom_torsion_atom_site_label_2
_geom_torsion_atom_site_label_3
_geom_torsion_atom_site_label_4
_geom_torsion_site_symmetry_1
_geom_torsion_site_symmetry_2
_geom_torsion_site_symmetry_3
_geom_torsion_site_symmetry_4
_geom_torsion
_geom_torsion_publ_flag
N3 C1 C2 C3 . . . . 0.3(4) ?
C1 C2 C3 C4 . . . . -2.7(4) ?
C2 C3 C4 C5 . . . . 1.4(3) ?
C3 C4 C5 N3 . . . . 2.5(3) ?
C3 C4 C5 N2 . . . . -177.3(2) ?
N1 C6 C7 C8 . . . . 1.9(3) ?
N2 C6 C7 C8 . . . . -177.71(19) ?
C6 C7 C8 C9 . . . . -2.3(3) ?
C7 C8 C9 C10 . . . . 0.2(4) ?
C8 C9 C10 N1 . . . . 2.5(4) ?
O4 C11 C12 N4 . . . . 178.7(2) ?
O3 C11 C12 N4 . . . . 0.0(3) ?
O4 C11 C12 C13 . . . . -0.1(4) ?
O3 C11 C12 C13 . . . . -178.9(2) ?
N4 C12 C13 C14 . . . . -0.2(3) ?
C11 C12 C13 C14 . . . . 178.5(2) ?
C12 C13 C14 C15 . . . . 0.5(4) ?
C13 C14 C15 C16 . . . . -0.3(4) ?
C14 C15 C16 N4 . . . . -0.2(3) ?
C14 C15 C16 C17 . . . . 179.7(2) ?
N4 C16 C17 O2 . . . . -177.65(19) ?
C15 C16 C17 O2 . . . . 2.4(3) ?
N4 C16 C17 O1 . . . . 2.7(3) ?
C15 C16 C17 O1 . . . . -177.2(2) ?
N2 C6 N1 C10 . . . . -179.72(19) ?
C7 C6 N1 C10 . . . . 0.7(3) ?
N2 C6 N1 Zn1 . . . . 17.0(3) ?
C7 C6 N1 Zn1 . . . . -162.58(15) ?
C9 C10 N1 C6 . . . . -3.0(3) ?
C9 C10 N1 Zn1 . . . . 161.11(19) ?
N3 C5 N2 C6 . . . . -10.9(3) ?
C4 C5 N2 C6 . . . . 168.9(2) ?
N1 C6 N2 C5 . . . . 6.7(3) ?
C7 C6 N2 C5 . . . . -173.7(2) ?
N2 C5 N3 C1 . . . . 174.93(19) ?
C4 C5 N3 C1 . . . . -4.8(3) ?
N2 C5 N3 Zn1 . . . . -11.0(3) ?
C4 C5 N3 Zn1 . . . . 169.25(15) ?
C2 C1 N3 C5 . . . . 3.6(3) ?
C2 C1 N3 Zn1 . . . . -171.01(19) ?
C13 C12 N4 C16 . . . . -0.4(3) ?
C11 C12 N4 C16 . . . . -179.23(18) ?
C13 C12 N4 Zn1 . . . . 177.11(17) ?
C11 C12 N4 Zn1 . . . . -1.8(2) ?
C15 C16 N4 C12 . . . . 0.6(3) ?
C17 C16 N4 C12 . . . . -179.36(18) ?
C15 C16 N4 Zn1 . . . . -176.87(16) ?
C17 C16 N4 Zn1 . . . . 3.2(2) ?
O2 C17 O1 Zn1 . . . . 173.65(19) ?
C16 C17 O1 Zn1 . . . . -6.8(2) ?
O4 C11 O3 Zn1 . . . . -176.9(2) ?
C12 C11 O3 Zn1 . . . . 1.7(2) ?
C12 N4 Zn1 N3 . . . . 139.2(3) ?
C16 N4 Zn1 N3 . . . . -43.2(4) ?
C12 N4 Zn1 N1 . . . . -82.39(16) ?
C16 N4 Zn1 N1 . . . . 95.14(16) ?
C12 N4 Zn1 O3 . . . . 1.98(15) ?
C16 N4 Zn1 O3 . . . . 179.51(16) ?
C12 N4 Zn1 O1 . . . . 177.47(17) ?
C16 N4 Zn1 O1 . . . . -4.99(15) ?
C12 N4 Zn1 O5 . . . . 82.65(16) ?
C16 N4 Zn1 O5 . . . . -99.81(16) ?
C5 N3 Zn1 N4 . . . . 162.2(3) ?
C1 N3 Zn1 N4 . . . . -23.7(5) ?
C5 N3 Zn1 N1 . . . . 23.17(16) ?
C1 N3 Zn1 N1 . . . . -162.73(16) ?
C5 N3 Zn1 O3 . . . . -62.84(17) ?
C1 N3 Zn1 O3 . . . . 111.27(16) ?
C5 N3 Zn1 O1 . . . . 125.05(16) ?
C1 N3 Zn1 O1 . . . . -60.85(16) ?
C5 N3 Zn1 O5 . . . . -141.49(16) ?
C1 N3 Zn1 O5 . . . . 32.62(16) ?
C6 N1 Zn1 N4 . . . . 160.71(15) ?
C10 N1 Zn1 N4 . . . . -2.40(17) ?
C6 N1 Zn1 N3 . . . . -26.25(16) ?
C10 N1 Zn1 N3 . . . . 170.64(17) ?
C6 N1 Zn1 O3 . . . . 84.64(16) ?
C10 N1 Zn1 O3 . . . . -78.47(16) ?
C6 N1 Zn1 O1 . . . . -122.10(16) ?
C10 N1 Zn1 O1 . . . . 74.79(17) ?
C6 N1 Zn1 O5 . . . . 54.4(3) ?
C10 N1 Zn1 O5 . . . . -108.8(3) ?
C11 O3 Zn1 N4 . . . . -1.98(15) ?
C11 O3 Zn1 N3 . . . . -174.37(15) ?
C11 O3 Zn1 N1 . . . . 97.98(16) ?
C11 O3 Zn1 O1 . . . . -11.4(2) ?
C11 O3 Zn1 O5 . . . . -89.92(16) ?
C17 O1 Zn1 N4 . . . . 6.50(16) ?
C17 O1 Zn1 N3 . . . . 179.98(17) ?
C17 O1 Zn1 N1 . . . . -89.78(17) ?
C17 O1 Zn1 O3 . . . . 15.9(3) ?
C17 O1 Zn1 O5 . . . . 91.17(17) ?
